data_4084081
loop_
_publ_author_name
'Barlow, Stephen'
'Cowley, Andrew'
'Green, Jennifer C.'
'Brunker, Tim J.'
'Hascall, Tony'

_publ_section_title
;
 The Ruthenocenylmethylium Cation:&#x00A0; Isolation and Structures
 of\h5-Cyclopentadienyl-\h6-fulvene-ruthenium(II) Salts
;
_journal_issue 25
_journal_name_full Organometallics
_journal_page_first 5351
_journal_paper_doi 10.1021/om010667+
_journal_volume 20
_journal_year 2001
_chemical_compound_source
;
?
;
_chemical_formula_moiety ' C12 H11 F3 O3 Ru1 S1 '
_chemical_formula_sum 'C12 H11 F3 O3 Ru S'
_chemical_formula_weight 345.34
_chemical_melting_point ?
_chemical_name_systematic
;                                                                              
ruthenocenylmethylium 
trifluoromethanesulfonate                                                                              
;
_space_group_IT_number 14
_symmetry_cell_setting monoclinic
_symmetry_space_group_name_Hall '-P 2ybc'
_symmetry_space_group_name_H-M 'P 1 21/c 1'
_atom_sites_solution_hydrogens geom
_atom_sites_solution_primary direct
_audit_creation_date 01-24-04
_audit_creation_method CRYSTALS_ver_12-03-99
_cell_angle_alpha 90
_cell_angle_beta 104.543(2)
_cell_angle_gamma 90
_cell_formula_units_Z 12
_cell_length_a 16.2555(3)
_cell_length_b 13.2704(3)
_cell_length_c 18.7369(5)
_cell_measurement_reflns_used 28639
_cell_measurement_temperature 150
_cell_measurement_theta_max 28
_cell_measurement_theta_min 5
_cell_volume 3912.36(16)
_computing_cell_refinement
;                                                                              
KappaCCD software 'DENZO' (Otwinowski & Minor, 1996)                           
;
_computing_data_collection
;                                                                              
KappaCCD software 'Collect' (Nonius, 2000)                                     
;
_computing_data_reduction
;                                                                              
KappaCCD software 'DENZO' (Otwinowski & Minor, 1996)                           
;
_computing_publication_material
;                                                                              
CRYSTALS (Watkin et al, 2001)                                                  
;
_computing_structure_refinement
;                                                                              
CRYSTALS (Watkin et al, 2001)                                                  
;
_computing_structure_solution 'SIR92 (Giacovazzo et al, 1992)'
_diffrn_ambient_temperature 150
_diffrn_measured_fraction_theta_max 0.99
_diffrn_measurement_device_type
;                                                                              
Nonius KappaCCD                                                                
;
_diffrn_measurement_method \w
_diffrn_radiation_monochromator graphite
_diffrn_radiation_type 'Mo K\a'
_diffrn_radiation_wavelength 0.71073
_diffrn_reflns_av_R_equivalents 0.039
_diffrn_reflns_number 28639
_diffrn_reflns_theta_max 27.48
_diffrn_reflns_theta_min 5.11
_exptl_absorpt_coefficient_mu 1.371
_exptl_absorpt_correction_T_max 0.87
_exptl_absorpt_correction_T_min 0.66
_exptl_absorpt_correction_type multi-scan
_exptl_absorpt_process_details
;
  Denzo/Scalepack (Otwinowski & Minor, 1996)
;
_exptl_crystal_colour ' pale yellow '
_exptl_crystal_density_diffrn 1.759
_exptl_crystal_density_meas ?
_exptl_crystal_description ' fragment '
_exptl_crystal_F_000 2313.165
_exptl_crystal_size_max 0.30
_exptl_crystal_size_mid 0.10
_exptl_crystal_size_min 0.10
_refine_diff_density_max 1.23
_refine_diff_density_min -0.76
_refine_ls_extinction_method None
_refine_ls_goodness_of_fit_ref 1.0248
_refine_ls_hydrogen_treatment noref
_refine_ls_matrix_type full
_refine_ls_number_parameters 553
_refine_ls_number_reflns 5483
_refine_ls_R_factor_gt 0.0371
_refine_ls_shift/su_max 0.001201
_refine_ls_structure_factor_coef F
_refine_ls_weighting_details
;
Chebychev polynomial with 3 parameters, Carruthers & Watkin , 1979,
  3.05    0.606     2.47   
;
_refine_ls_weighting_scheme calc
_refine_ls_wR_factor_ref 0.0494
_reflns_limit_h_max 20
_reflns_limit_h_min -21
_reflns_limit_k_max 17
_reflns_limit_k_min 0
_reflns_limit_l_max 24
_reflns_limit_l_min 0
_reflns_number_gt 5483
_reflns_number_total 9253
_reflns_threshold_expression >3.00\s(I)
_cod_data_source_file om010667%2B.cif
_cod_data_source_block 1d
_cod_depositor_comments
;
The following automatic conversions were performed:

'_chemical_melting_point' value 'not measured' was changed to '?' -
the value is undefined or not given.

'_symmetry_cell_setting' value
'Monoclinic ' changed to 'monoclinic' according to
/usr/data/users/saulius/automatic-downloads/retrospective/ACS/lib/dictionaries/cif_core.dic
dictionary named 'cif_core.dic' version 2.4.2 from 2011-04-26.

Automatic conversion script
Id: cif_fix_values 2281 2013-09-26 08:29:07Z andrius 

The following automatic conversions were performed:

'_exptl_crystal_density_meas' value 'not measured' was changed to '?'
- the value is perceived as not measured.

Automatic conversion script
Id: cif_fix_values 3008 2015-01-20 13:52:24Z robertas 
;
_cod_original_cell_volume 3912.4
_cod_original_sg_symbol_H-M 'P 1 21/c 1 '
_cod_original_formula_sum ' C12 H11 F3 O3 Ru1 S1 '
_cod_database_code 4084081

loop_
_symmetry_equiv_pos_as_xyz
x,y,z
-x,-y,-z
-x,y+1/2,-z+1/2
x,-y+1/2,z+1/2

loop_
_atom_site_label
_atom_site_fract_x
_atom_site_fract_y
_atom_site_fract_z
_atom_site_U_iso_or_equiv
_atom_site_occupancy
_atom_site_adp_type
Ru1 0.341991(19) 0.00731(2) 0.326789(16) 0.0181 1.0000 Uani
C1 0.4741(3) 0.0029(3) 0.3580(2) 0.0261 1.0000 Uani
C2 0.4500(3) 0.1069(3) 0.3676(3) 0.0304 1.0000 Uani
C3 0.4043(3) 0.1058(3) 0.4225(2) 0.0335 1.0000 Uani
C4 0.3999(3) 0.0051(3) 0.4483(2) 0.0312 1.0000 Uani
C5 0.4447(3) -0.0590(3) 0.4111(2) 0.0270 1.0000 Uani
C6 0.4577(3) -0.0329(4) 0.2853(3) 0.0354 1.0000 Uani
C7 0.2067(3) 0.0463(4) 0.3040(3) 0.0383 1.0000 Uani
C8 0.2160(3) -0.0595(4) 0.3098(3) 0.0439 1.0000 Uani
C9 0.2528(3) -0.0936(3) 0.2535(3) 0.0360 1.0000 Uani
C10 0.2669(3) -0.0079(4) 0.2123(2) 0.0332 1.0000 Uani
C11 0.2372(3) 0.0784(3) 0.2432(3) 0.0307 1.0000 Uani
Ru2 0.32475(2) 0.50497(2) 0.327575(17) 0.0211 1.0000 Uani
C12 0.2581(5) 0.5817(5) 0.2343(3) 0.0653 1.0000 Uani
C13 0.3375(3) 0.6351(4) 0.2618(3) 0.0443 1.0000 Uani
C14 0.3324(4) 0.6721(4) 0.3335(4) 0.0643 1.0000 Uani
C15 0.2567(5) 0.6449(4) 0.3481(4) 0.0612 1.0000 Uani
C16 0.2087(3) 0.5888(4) 0.2844(4) 0.0490 1.0000 Uani
C17 0.2590(7) 0.4956(6) 0.2049(4) 0.0955 1.0000 Uani
C18 0.3900(6) 0.4464(6) 0.4342(3) 0.0778 1.0000 Uani
C19 0.3139(5) 0.3814(7) 0.4008(5) 0.0854 1.0000 Uani
C20 0.3266(4) 0.3418(5) 0.3389(5) 0.0771 1.0000 Uani
C21 0.4008(4) 0.3693(4) 0.3288(3) 0.0534 1.0000 Uani
C22 0.4431(3) 0.4325(4) 0.3848(3) 0.0410 1.0000 Uani
Ru3 0.0000 0.0000 0.0000 0.0281 1.0000 Uani
C23 0.1340(3) -0.0130(6) 0.0206(4) 0.0624 1.0000 Uani
C24 0.1134(4) 0.0927(5) 0.0279(4) 0.0575 1.0000 Uani
C25 0.0773(4) 0.0968(4) 0.0862(3) 0.0452 1.0000 Uani
C26 0.0714(4) -0.0003(4) 0.1169(3) 0.0454 1.0000 Uani
C27 0.1091(4) -0.0691(4) 0.0776(3) 0.0495 1.0000 Uani
C28 0.1174(7) -0.038(1) -0.0514(6) 0.0507 0.5000 Uani
Ru4 0.0000 0.5000 0.0000 0.0208 1.0000 Uani
C29 -0.0550(6) 0.5715(6) 0.0775(6) 0.0916 1.0000 Uani
C30 -0.1164(4) 0.5748(6) 0.0055(6) 0.0976 1.0000 Uani
C31 -0.0786(5) 0.6320(5) -0.0391(6) 0.0906 1.0000 Uani
C32 0.0024(4) 0.6658(4) 0.0018(4) 0.0564 1.0000 Uani
C33 0.0173(4) 0.6297(4) 0.0746(3) 0.0430 1.0000 Uani
C34 -0.0599(9) 0.495(1) 0.0960(6) 0.0597 0.5000 Uani
O1 0.1294(2) 0.2955(3) 0.2223(2) 0.0405 1.0000 Uani
O2 0.0507(2) 0.4243(2) 0.2675(2) 0.0430 1.0000 Uani
O3 0.1141(2) 0.2866(3) 0.3475(2) 0.0560 1.0000 Uani
S1 0.08049(7) 0.32272(8) 0.27340(6) 0.0285 1.0000 Uani
C35 -0.0167(3) 0.2494(3) 0.2411(3) 0.0321 1.0000 Uani
F1 -0.07269(18) 0.2686(2) 0.28033(17) 0.0412 1.0000 Uani
F2 -0.0007(2) 0.1514(2) 0.24516(19) 0.0483 1.0000 Uani
F3 -0.0552(2) 0.2711(2) 0.17047(16) 0.0460 1.0000 Uani
O4 0.2082(2) 0.7203(3) 0.10040(19) 0.0349 1.0000 Uani
O5 0.2072(3) 0.7163(3) -0.02891(19) 0.0503 1.0000 Uani
O6 0.2879(3) 0.5927(3) 0.0550(2) 0.0546 1.0000 Uani
S2 0.25126(7) 0.69102(8) 0.04572(6) 0.0276 1.0000 Uani
C36 0.3434(3) 0.7738(4) 0.0639(3) 0.0311 1.0000 Uani
F4 0.3945(2) 0.7544(2) 0.0200(2) 0.0530 1.0000 Uani
F5 0.3901(2) 0.7668(3) 0.13307(18) 0.0585 1.0000 Uani
F6 0.3200(2) 0.8702(2) 0.05312(19) 0.0492 1.0000 Uani
O7 0.4691(2) 0.2142(2) 0.06876(18) 0.0328 1.0000 Uani
O8 0.4591(2) 0.2215(3) 0.19629(18) 0.0397 1.0000 Uani
O9 0.3852(2) 0.0904(2) 0.1152(2) 0.0374 1.0000 Uani
S3 0.42068(7) 0.19006(7) 0.12138(6) 0.0235 1.0000 Uani
C37 0.3288(3) 0.2717(4) 0.0936(2) 0.0264 1.0000 Uani
F7 0.2766(2) 0.2652(2) 0.13809(18) 0.0479 1.0000 Uani
F8 0.2822(2) 0.2502(2) 0.02564(17) 0.0486 1.0000 Uani
F9 0.3514(2) 0.3680(2) 0.09273(17) 0.0427 1.0000 Uani
H21 0.4633 0.1673 0.3405 0.0343 1.0000 Uiso
H31 0.3790 0.1663 0.4407 0.0387 1.0000 Uiso
H41 0.3701 -0.0165 0.4864 0.0364 1.0000 Uiso
H51 0.4544 -0.1330 0.4195 0.0298 1.0000 Uiso
H61 0.4499 -0.1067 0.2751 0.0435 1.0000 Uiso
H62 0.4538 0.0155 0.2436 0.0435 1.0000 Uiso
H71 0.1828 0.0907 0.3369 0.0454 1.0000 Uiso
H81 0.1994 -0.1030 0.3475 0.0507 1.0000 Uiso
H91 0.2665 -0.1651 0.2441 0.0392 1.0000 Uiso
H101 0.2930 -0.0084 0.1693 0.0382 1.0000 Uiso
H111 0.2377 0.1492 0.2251 0.0340 1.0000 Uiso
H131 0.3849 0.6444 0.2371 0.0513 1.0000 Uiso
H141 0.3779 0.7120 0.3676 0.0735 1.0000 Uiso
H151 0.2382 0.6606 0.3939 0.0763 1.0000 Uiso
H161 0.1503 0.5604 0.2779 0.0560 1.0000 Uiso
H171 0.3072 0.4763 0.1835 0.1097 1.0000 Uiso
H172 0.2114 0.4471 0.2032 0.1097 1.0000 Uiso
H181 0.4006 0.4887 0.4798 0.0914 1.0000 Uiso
H191 0.2634 0.3701 0.4211 0.1083 1.0000 Uiso
H201 0.2852 0.2970 0.3047 0.0878 1.0000 Uiso
H211 0.4234 0.3474 0.2863 0.0613 1.0000 Uiso
H221 0.5005 0.4630 0.3898 0.0454 1.0000 Uiso
H241 0.1236 0.1502 -0.0033 0.0661 1.0000 Uiso
H251 0.0574 0.1604 0.1051 0.0484 1.0000 Uiso
H261 0.0454 -0.0165 0.1585 0.0512 1.0000 Uiso
H271 0.1171 -0.1430 0.0873 0.0527 1.0000 Uiso
H281 0.1147 0.0161 -0.0893 0.0643 0.5000 Uiso
H282 0.1079 -0.1097 -0.0669 0.0643 0.5000 Uiso
H301 -0.1737 0.5424 -0.0085 0.1184 1.0000 Uiso
H311 -0.1044 0.6473 -0.0923 0.0984 1.0000 Uiso
H321 0.0424 0.7084 -0.0178 0.0631 1.0000 Uiso
H331 0.0685 0.6425 0.1160 0.0525 1.0000 Uiso
H341 -0.0122 0.4644 0.1344 0.0787 0.5000 Uiso
H342 -0.1122 0.4541 0.0746 0.0787 0.5000 Uiso

loop_
_atom_site_aniso_label
_atom_site_aniso_U_11
_atom_site_aniso_U_22
_atom_site_aniso_U_33
_atom_site_aniso_U_23
_atom_site_aniso_U_13
_atom_site_aniso_U_12
Ru1 0.01723(17) 0.01772(17) 0.01871(17) 0.00360(11) 0.00321(12) 0.00097(12)
C1 0.0143(19) 0.029(2) 0.032(2) 0.0022(17) 0.0008(15) -0.0008(16)
C2 0.017(2) 0.029(2) 0.040(3) 0.0077(18) -0.0028(18) -0.0073(16)
C3 0.041(3) 0.029(2) 0.027(2) -0.0064(17) 0.002(2) -0.0000(19)
C4 0.039(3) 0.036(2) 0.0161(19) 0.0027(17) 0.0020(16) 0.003(2)
C5 0.025(2) 0.027(2) 0.022(2) 0.0008(16) -0.0060(16) -0.0006(17)
C6 0.027(2) 0.044(3) 0.039(3) 0.000(2) 0.0128(19) 0.0086(19)
C7 0.016(2) 0.053(3) 0.044(3) 0.007(2) 0.0049(19) 0.009(2)
C8 0.025(3) 0.052(3) 0.050(3) 0.020(2) 0.000(2) -0.014(2)
C9 0.032(3) 0.023(2) 0.044(3) -0.0010(18) -0.010(2) -0.0060(18)
C10 0.029(2) 0.049(3) 0.0179(19) 0.0032(19) -0.0023(16) 0.004(2)
C11 0.025(2) 0.027(2) 0.033(2) 0.0066(17) -0.0058(18) -0.0008(17)
Ru2 0.02162(18) 0.01786(18) 0.02339(18) 0.00537(12) 0.00509(12) 0.00190(12)
C12 0.101(6) 0.050(4) 0.030(3) 0.014(3) -0.010(3) 0.007(3)
C13 0.037(3) 0.035(3) 0.056(3) 0.030(2) 0.003(2) -0.007(2)
C14 0.068(5) 0.017(3) 0.099(6) -0.002(3) 0.004(4) 0.011(2)
C15 0.080(5) 0.038(3) 0.073(4) -0.001(3) 0.033(4) 0.015(3)
C16 0.029(3) 0.039(3) 0.072(4) 0.034(3) -0.001(3) 0.009(2)
C17 0.17(1) 0.074(5) 0.029(3) 0.006(3) 0.002(4) -0.006(5)
C18 0.110(5) 0.098(5) 0.021(3) 0.021(3) 0.007(3) 0.052(4)
C19 0.047(4) 0.109(6) 0.115(6) 0.100(5) 0.047(3) 0.044(3)
C20 0.048(4) 0.029(3) 0.142(8) 0.033(4) 0.002(5) -0.001(3)
C21 0.056(4) 0.035(3) 0.062(4) 0.003(2) 0.002(3) 0.021(3)
C22 0.026(3) 0.032(2) 0.056(3) 0.021(2) -0.0075(19) 0.0017(19)
Ru3 0.0260(3) 0.0193(2) 0.0306(3) -0.0003(2) -0.00866(19) 0.0027(2)
C23 0.016(2) 0.114(6) 0.055(3) -0.007(4) 0.004(2) 0.013(3)
C24 0.021(3) 0.061(4) 0.084(5) 0.010(3) -0.001(3) -0.006(2)
C25 0.043(3) 0.027(2) 0.051(3) -0.007(2) -0.015(3) -0.003(2)
C26 0.048(3) 0.051(3) 0.029(3) 0.006(2) -0.006(2) 0.009(2)
C27 0.038(3) 0.042(3) 0.052(3) -0.006(2) -0.020(2) 0.015(2)
C28 0.045(7) 0.067(7) 0.049(7) 0.002(5) 0.028(5) 0.007(5)
Ru4 0.0254(3) 0.0175(2) 0.0213(2) -0.00185(18) 0.00944(18) 0.00030(18)
C29 0.098(6) 0.054(4) 0.161(8) -0.067(5) 0.105(7) -0.038(4)
C30 0.029(4) 0.075(5) 0.19(1) -0.100(6) 0.034(5) -0.012(3)
C31 0.046(4) 0.043(4) 0.157(8) -0.034(4) -0.023(5) 0.020(3)
C32 0.054(4) 0.018(3) 0.086(5) -0.009(2) -0.004(3) 0.009(2)
C33 0.042(3) 0.034(3) 0.055(3) -0.024(2) 0.017(2) -0.001(2)
C34 0.09(1) 0.063(8) 0.045(6) 0.002(6) 0.049(7) 0.023(7)
O1 0.0280(18) 0.0415(19) 0.055(2) 0.0005(16) 0.0166(16) 0.0007(14)
O2 0.041(2) 0.0275(17) 0.063(2) -0.0066(15) 0.0178(18) -0.0053(14)
O3 0.042(2) 0.076(3) 0.038(2) 0.0179(19) -0.0126(17) -0.018(2)
S1 0.0263(6) 0.0262(5) 0.0322(6) 0.0025(4) 0.0058(4) -0.0057(4)
C35 0.026(3) 0.027(3) 0.042(3) 0.0026(17) 0.008(2) -0.0000(16)
F1 0.0284(16) 0.0485(16) 0.0496(18) 0.0049(13) 0.0151(13) -0.0039(13)
F2 0.0443(19) 0.0257(14) 0.072(2) -0.0004(13) 0.0095(16) -0.0059(12)
F3 0.0377(17) 0.0617(18) 0.0312(16) 0.0047(13) -0.0053(12) -0.0038(15)
O4 0.0326(18) 0.0326(16) 0.0443(19) 0.0064(14) 0.0186(15) 0.0067(14)
O5 0.053(2) 0.061(2) 0.0314(19) 0.0070(17) 0.0011(16) -0.022(2)
O6 0.075(3) 0.0237(18) 0.082(3) 0.0073(17) 0.050(2) 0.0110(17)
S2 0.0318(6) 0.0245(5) 0.0286(5) 0.0042(4) 0.0117(4) -0.0001(4)
C36 0.029(3) 0.034(2) 0.033(3) 0.012(2) 0.012(2) 0.002(2)
F4 0.043(2) 0.069(2) 0.058(2) 0.0054(15) 0.0329(17) -0.0020(14)
F5 0.0400(19) 0.091(3) 0.0377(18) 0.0172(16) -0.0034(14) -0.0104(17)
F6 0.0461(19) 0.0299(16) 0.071(2) 0.0007(14) 0.0125(16) -0.0079(13)
O7 0.0306(17) 0.0333(17) 0.0397(18) -0.0035(13) 0.0184(14) -0.0029(14)
O8 0.050(2) 0.0408(18) 0.0259(17) -0.0053(14) 0.0042(15) 0.0064(17)
O9 0.042(2) 0.0210(15) 0.054(2) -0.0001(13) 0.0203(16) -0.0021(13)
S3 0.0260(5) 0.0203(4) 0.0255(5) -0.0010(4) 0.0091(4) 0.0005(4)
C37 0.030(2) 0.0257(19) 0.025(2) -0.0022(17) 0.0106(18) -0.0026(18)
F7 0.0423(18) 0.0547(18) 0.058(2) 0.0090(14) 0.0343(16) 0.0125(14)
F8 0.0355(19) 0.068(2) 0.0368(17) -0.0109(13) -0.0021(14) 0.0121(13)
F9 0.0491(19) 0.0240(14) 0.0569(19) 0.0044(12) 0.0168(14) 0.0081(12)

loop_
_atom_type_symbol
_atom_type_scat_dispersion_real
_atom_type_scat_dispersion_imag
_atom_type_scat_Cromer_Mann_a1
_atom_type_scat_Cromer_Mann_b1
_atom_type_scat_Cromer_Mann_a2
_atom_type_scat_Cromer_Mann_b2
_atom_type_scat_Cromer_Mann_a3
_atom_type_scat_Cromer_Mann_b3
_atom_type_scat_Cromer_Mann_a4
_atom_type_scat_Cromer_Mann_b4
_atom_type_scat_Cromer_Mann_c
_atom_type_scat_source
'C   ' 0.0020 0.0020 2.3100 20.8439 1.0200 10.2075 1.5886 0.5687 0.8650 51.6512 0.2156 International_Tables_Vol_IV_Table_2.2B
'H   ' 0.0000 0.0000 0.4930 10.5109 0.3229 26.1257 0.1402 3.1424 0.0408 57.7997 0.0030 International_Tables_Vol_IV_Table_2.2B
'F   ' 0.0140 0.0100 3.5392 10.2825 2.6412 4.2944 1.5170 0.2615 1.0243 26.1476 0.2776 International_Tables_Vol_IV_Table_2.2B
'O   ' 0.0080 0.0060 3.0485 13.2771 2.2868 5.7011 1.5463 0.3239 0.8670 32.9089 0.2508 International_Tables_Vol_IV_Table_2.2B
'S   ' 0.1100 0.1240 6.9053 1.4679 5.2034 22.2151 1.4379 0.2536 1.5863 56.1720 0.8669 International_Tables_Vol_IV_Table_2.2B
'Ru  ' -1.4200 0.8360 19.2674 0.8085 12.9182 8.4347 4.8634 24.7997 1.5676 94.2928 5.3787 International_Tables_Vol_IV_Table_2.2B

loop_
_geom_angle_atom_site_label_1
_geom_angle_site_symmetry_1
_geom_angle_atom_site_label_2
_geom_angle_atom_site_label_3
_geom_angle_site_symmetry_3
_geom_angle
_geom_angle_publ_flag
C1 . Ru1 C2 . 39.97(16) yes
C1 . Ru1 C3 . 64.19(17) yes
C2 . Ru1 C3 . 37.22(18) yes
C1 . Ru1 C4 . 64.65(17) yes
C2 . Ru1 C4 . 63.52(17) yes
C3 . Ru1 C4 . 37.20(16) yes
C1 . Ru1 C5 . 40.04(16) yes
C2 . Ru1 C5 . 65.57(16) yes
C3 . Ru1 C5 . 62.95(16) yes
C4 . Ru1 C5 . 37.32(17) yes
C1 . Ru1 C6 . 37.33(17) yes
C2 . Ru1 C6 . 66.34(18) yes
C3 . Ru1 C6 . 99.43(18) yes
C4 . Ru1 C6 . 99.95(18) yes
C5 . Ru1 C6 . 66.64(17) yes
C1 . Ru1 C7 . 167.13(19) yes
C2 . Ru1 C7 . 127.28(19) yes
C3 . Ru1 C7 . 104.33(19) yes
C4 . Ru1 C7 . 110.29(19) yes
C5 . Ru1 C7 . 141.79(19) yes
C1 . Ru1 C8 . 153.50(19) yes
C2 . Ru1 C8 . 160.6(2) yes
C3 . Ru1 C8 . 124.9(2) yes
C4 . Ru1 C8 . 106.44(19) yes
C5 . Ru1 C8 . 117.55(18) yes
C1 . Ru1 C9 . 129.37(18) yes
C2 . Ru1 C9 . 160.3(2) yes
C3 . Ru1 C9 . 162.5(2) yes
C4 . Ru1 C9 . 132.46(18) yes
C5 . Ru1 C9 . 118.38(16) yes
C1 . Ru1 C10 . 123.64(17) yes
C2 . Ru1 C10 . 126.91(18) yes
C3 . Ru1 C10 . 149.68(18) yes
C4 . Ru1 C10 . 169.45(17) yes
C5 . Ru1 C10 . 144.04(17) yes
C1 . Ru1 C11 . 140.13(17) yes
C2 . Ru1 C11 . 113.54(16) yes
C3 . Ru1 C11 . 115.48(17) yes
C4 . Ru1 C11 . 141.15(18) yes
C5 . Ru1 C11 . 178.37(16) yes
C6 . Ru1 C7 . 149.77(19) yes
C6 . Ru1 C8 . 133.0(2) yes
C7 . Ru1 C8 . 37.7(2) yes
C6 . Ru1 C9 . 96.7(2) yes
C7 . Ru1 C9 . 63.1(2) yes
C8 . Ru1 C9 . 37.7(2) yes
C6 . Ru1 C10 . 87.05(18) yes
C7 . Ru1 C10 . 63.08(19) yes
C8 . Ru1 C10 . 63.17(19) yes
C9 . Ru1 C10 . 37.95(18) yes
C6 . Ru1 C11 . 114.42(18) yes
C7 . Ru1 C11 . 37.49(18) yes
C8 . Ru1 C11 . 62.79(18) yes
C9 . Ru1 C11 . 62.95(17) yes
C10 . Ru1 C11 . 37.59(18) yes
Ru1 . C1 C2 . 73.6(2) yes
Ru1 . C1 C5 . 73.5(2) yes
C2 . C1 C5 . 107.8(4) yes
Ru1 . C1 C6 . 78.8(3) yes
C2 . C1 C6 . 116.6(4) yes
C5 . C1 C6 . 117.1(4) yes
Ru1 . C2 C1 . 66.4(2) yes
Ru1 . C2 C3 . 74.0(3) yes
C1 . C2 C3 . 106.6(4) yes
Ru1 . C2 H21 . 124.4(3) no
C1 . C2 H21 . 126.7(5) no
C3 . C2 H21 . 126.7(5) no
Ru1 . C3 C2 . 68.8(2) yes
Ru1 . C3 C4 . 71.0(2) yes
C2 . C3 C4 . 109.7(4) yes
Ru1 . C3 H31 . 126.6(4) no
C2 . C3 H31 . 125.2(5) no
C4 . C3 H31 . 125.2(5) no
Ru1 . C4 C3 . 71.8(2) yes
Ru1 . C4 C5 . 69.0(2) yes
C3 . C4 C5 . 108.7(4) yes
Ru1 . C4 H41 . 125.1(4) no
C3 . C4 H41 . 125.7(4) no
C5 . C4 H41 . 125.7(4) no
Ru1 . C5 C1 . 66.5(2) yes
Ru1 . C5 C4 . 73.7(3) yes
C1 . C5 C4 . 107.2(4) yes
Ru1 . C5 H51 . 125.0(3) no
C1 . C5 H51 . 126.4(4) no
C4 . C5 H51 . 126.4(4) no
Ru1 . C6 C1 . 63.9(2) yes
Ru1 . C6 H61 . 102.7(3) no
C1 . C6 H61 . 120.0(4) no
Ru1 . C6 H62 . 102.7(3) no
C1 . C6 H62 . 120.0(5) no
H61 . C6 H62 . 120.0(5) no
Ru1 . C7 C8 . 70.6(3) yes
Ru1 . C7 C11 . 72.0(3) yes
C8 . C7 C11 . 107.9(5) yes
Ru1 . C7 H71 . 123.0(4) no
C8 . C7 H71 . 126.0(5) no
C11 . C7 H71 . 126.0(5) no
Ru1 . C8 C7 . 71.7(3) yes
Ru1 . C8 C9 . 71.4(3) yes
C7 . C8 C9 . 108.5(4) yes
Ru1 . C8 H81 . 122.8(4) no
C7 . C8 H81 . 125.7(6) no
C9 . C8 H81 . 125.7(6) no
Ru1 . C9 C8 . 70.9(3) yes
Ru1 . C9 C10 . 71.4(3) yes
C8 . C9 C10 . 107.8(4) yes
Ru1 . C9 H91 . 123.3(4) no
C8 . C9 H91 . 126.1(5) no
C10 . C9 H91 . 126.1(5) no
Ru1 . C10 C9 . 70.7(2) yes
Ru1 . C10 C11 . 72.0(2) yes
C9 . C10 C11 . 107.7(4) yes
Ru1 . C10 H101 . 122.9(3) no
C9 . C10 H101 . 126.1(5) no
C11 . C10 H101 . 126.1(5) no
Ru1 . C11 C7 . 70.5(3) yes
Ru1 . C11 C10 . 70.5(2) yes
C7 . C11 C10 . 108.0(4) yes
Ru1 . C11 H111 . 124.7(3) no
C7 . C11 H111 . 126.0(5) no
C10 . C11 H111 . 126.0(5) no
C12 . Ru2 C13 . 39.9(3) yes
C12 . Ru2 C14 . 64.1(3) yes
C13 . Ru2 C14 . 38.6(2) yes
C12 . Ru2 C15 . 64.1(3) yes
C13 . Ru2 C15 . 63.8(2) yes
C14 . Ru2 C15 . 35.9(2) yes
C12 . Ru2 C16 . 38.0(3) yes
C13 . Ru2 C16 . 64.9(2) yes
C14 . Ru2 C16 . 62.5(2) yes
C15 . Ru2 C16 . 38.5(3) yes
C12 . Ru2 C17 . 33.5(3) yes
C13 . Ru2 C17 . 63.7(3) yes
C14 . Ru2 C17 . 96.4(3) yes
C15 . Ru2 C17 . 95.3(3) yes
C16 . Ru2 C17 . 60.5(3) yes
C12 . Ru2 C18 . 170.7(3) yes
C13 . Ru2 C18 . 136.1(3) yes
C14 . Ru2 C18 . 107.8(3) yes
C15 . Ru2 C18 . 106.7(3) yes
C16 . Ru2 C18 . 135.3(3) yes
C12 . Ru2 C19 . 142.5(3) yes
C13 . Ru2 C19 . 175.8(4) yes
C14 . Ru2 C19 . 137.2(4) yes
C15 . Ru2 C19 . 113.2(3) yes
C16 . Ru2 C19 . 115.0(2) yes
C12 . Ru2 C20 . 124.2(3) yes
C13 . Ru2 C20 . 148.2(3) yes
C14 . Ru2 C20 . 171.6(3) yes
C15 . Ru2 C20 . 143.3(3) yes
C16 . Ru2 C20 . 122.5(2) yes
C12 . Ru2 C21 . 126.0(3) yes
C13 . Ru2 C21 . 122.0(2) yes
C14 . Ru2 C21 . 143.0(3) yes
C15 . Ru2 C21 . 169.8(2) yes
C16 . Ru2 C21 . 150.1(2) yes
C12 . Ru2 C22 . 147.2(3) yes
C13 . Ru2 C22 . 115.73(19) yes
C14 . Ru2 C22 . 112.6(2) yes
C15 . Ru2 C22 . 133.9(3) yes
C16 . Ru2 C22 . 172.1(2) yes
C17 . Ru2 C18 . 155.5(3) yes
C17 . Ru2 C19 . 120.2(4) yes
C18 . Ru2 C19 . 40.8(3) yes
C17 . Ru2 C20 . 92.0(3) yes
C18 . Ru2 C20 . 63.9(3) yes
C19 . Ru2 C20 . 35.8(3) yes
C17 . Ru2 C21 . 95.0(3) yes
C18 . Ru2 C21 . 63.1(3) yes
C19 . Ru2 C21 . 60.4(3) yes
C20 . Ru2 C21 . 35.3(3) yes
C17 . Ru2 C22 . 127.2(3) yes
C18 . Ru2 C22 . 38.4(3) yes
C19 . Ru2 C22 . 63.7(2) yes
C20 . Ru2 C22 . 61.6(2) yes
C21 . Ru2 C22 . 37.1(2) yes
Ru2 . C12 C13 . 73.2(3) yes
Ru2 . C12 C16 . 74.5(3) yes
C13 . C12 C16 . 110.1(6) yes
Ru2 . C12 C17 . 82.1(4) yes
C13 . C12 C17 . 119.2(9) yes
C16 . C12 C17 . 115.3(8) yes
Ru2 . C13 C12 . 66.9(3) yes
Ru2 . C13 C14 . 72.9(3) yes
C12 . C13 C14 . 103.9(5) yes
Ru2 . C13 H131 . 123.9(4) no
C12 . C13 H131 . 128.0(6) no
C14 . C13 H131 . 128.0(6) no
Ru2 . C14 C13 . 68.5(3) yes
Ru2 . C14 C15 . 72.9(3) yes
C13 . C14 C15 . 111.0(6) yes
Ru2 . C14 H141 . 125.7(4) no
C13 . C14 H141 . 124.5(7) no
C15 . C14 H141 . 124.5(7) no
Ru2 . C15 C14 . 71.2(3) yes
Ru2 . C15 C16 . 67.8(3) yes
C14 . C15 C16 . 107.0(6) yes
Ru2 . C15 H151 . 126.0(5) no
C14 . C15 H151 . 126.5(7) no
C16 . C15 H151 . 126.5(7) no
Ru2 . C16 C12 . 67.6(3) yes
Ru2 . C16 C15 . 73.6(3) yes
C12 . C16 C15 . 107.9(5) yes
Ru2 . C16 H161 . 124.3(4) no
C12 . C16 H161 . 126.1(7) no
C15 . C16 H161 . 126.1(7) no
Ru2 . C17 C12 . 64.4(4) yes
Ru2 . C17 H171 . 101.7(6) no
C12 . C17 H171 . 120.0(10) no
Ru2 . C17 H172 . 103.3(5) no
C12 . C17 H172 . 120.0(11) no
H171 . C17 H172 . 120.0(8) no
Ru2 . C18 C19 . 70.1(3) yes
Ru2 . C18 C22 . 71.5(3) yes
C19 . C18 C22 . 102.9(6) yes
Ru2 . C18 H181 . 121.8(5) no
C19 . C18 H181 . 128.5(9) no
C22 . C18 H181 . 128.5(9) no
Ru2 . C19 C18 . 69.1(3) yes
Ru2 . C19 C20 . 72.2(3) yes
C18 . C19 C20 . 107.3(5) yes
Ru2 . C19 H191 . 123.9(4) no
C18 . C19 H191 . 126.4(11) no
C20 . C19 H191 . 126.4(12) no
Ru2 . C20 C19 . 72.0(4) yes
Ru2 . C20 C21 . 72.6(3) yes
C19 . C20 C21 . 111.2(7) yes
Ru2 . C20 H201 . 122.6(5) no
C19 . C20 H201 . 124.4(9) no
C21 . C20 H201 . 124.4(10) no
Ru2 . C21 C20 . 72.2(4) yes
Ru2 . C21 C22 . 71.3(3) yes
C20 . C21 C22 . 110.9(7) yes
Ru2 . C21 H211 . 123.5(4) no
C20 . C21 H211 . 124.6(7) no
C22 . C21 H211 . 124.6(7) no
Ru2 . C22 C18 . 70.1(3) yes
Ru2 . C22 C21 . 71.6(3) yes
C18 . C22 C21 . 107.7(6) yes
Ru2 . C22 H221 . 123.8(3) no
C18 . C22 H221 . 126.2(7) no
C21 . C22 H221 . 126.2(6) no
C23 . Ru3 C23 2_555 179.995 yes
C23 . Ru3 C24 . 39.7(3) yes
C23 2_555 Ru3 C24 . 140.3(3) yes
C23 . Ru3 C24 2_555 140.3(3) yes
C23 2_555 Ru3 C24 2_555 39.7(3) yes
C24 . Ru3 C24 2_555 179.995 yes
C23 . Ru3 C25 . 62.7(2) yes
C23 2_555 Ru3 C25 . 117.3(2) yes
C24 . Ru3 C25 . 36.4(2) yes
C24 2_555 Ru3 C25 . 143.6(2) yes
C23 . Ru3 C25 2_555 117.3(2) yes
C23 2_555 Ru3 C25 2_555 62.7(2) yes
C24 . Ru3 C25 2_555 143.6(2) yes
C24 2_555 Ru3 C25 2_555 36.4(2) yes
C25 . Ru3 C25 2_555 179.995 yes
C23 . Ru3 C26 . 63.8(2) yes
C23 2_555 Ru3 C26 . 116.2(2) yes
C24 . Ru3 C26 . 63.8(2) yes
C24 2_555 Ru3 C26 . 116.2(2) yes
C25 . Ru3 C26 . 37.7(2) yes
C23 . Ru3 C26 2_555 116.2(2) yes
C23 2_555 Ru3 C26 2_555 63.8(2) yes
C24 . Ru3 C26 2_555 116.2(2) yes
C24 2_555 Ru3 C26 2_555 63.8(2) yes
C25 . Ru3 C26 2_555 142.3(2) yes
C23 . Ru3 C27 . 38.9(3) yes
C23 2_555 Ru3 C27 . 141.1(3) yes
C24 . Ru3 C27 . 65.2(2) yes
C24 2_555 Ru3 C27 . 114.8(2) yes
C25 . Ru3 C27 . 62.50(19) yes
C23 . Ru3 C27 2_555 141.1(3) yes
C23 2_555 Ru3 C27 2_555 38.9(3) yes
C24 . Ru3 C27 2_555 114.8(2) yes
C24 2_555 Ru3 C27 2_555 65.2(2) yes
C25 . Ru3 C27 2_555 117.50(19) yes
C23 . Ru3 C28 . 34.0(3) yes
C23 2_555 Ru3 C28 . 146.0(3) yes
C24 . Ru3 C28 . 60.0(4) yes
C24 2_555 Ru3 C28 . 120.0(4) yes
C25 . Ru3 C28 . 92.9(4) yes
C23 . Ru3 C28 2_555 146.0(3) yes
C23 2_555 Ru3 C28 2_555 34.0(3) yes
C24 . Ru3 C28 2_555 120.0(4) yes
C24 2_555 Ru3 C28 2_555 60.0(4) yes
C25 . Ru3 C28 2_555 87.1(4) yes
C25 2_555 Ru3 C26 . 142.3(2) yes
C25 2_555 Ru3 C26 2_555 37.7(2) yes
C26 . Ru3 C26 2_555 179.995 yes
C25 2_555 Ru3 C27 . 117.50(19) yes
C26 . Ru3 C27 . 37.3(2) yes
C26 2_555 Ru3 C27 . 142.7(2) yes
C25 2_555 Ru3 C27 2_555 62.50(19) yes
C26 . Ru3 C27 2_555 142.7(2) yes
C26 2_555 Ru3 C27 2_555 37.3(2) yes
C27 . Ru3 C27 2_555 179.995 yes
C25 2_555 Ru3 C28 . 87.1(4) yes
C26 . Ru3 C28 . 97.2(3) yes
C26 2_555 Ru3 C28 . 82.8(3) yes
C27 . Ru3 C28 . 65.5(3) yes
C27 2_555 Ru3 C28 . 114.5(3) yes
C25 2_555 Ru3 C28 2_555 92.9(4) yes
C26 . Ru3 C28 2_555 82.8(3) yes
C26 2_555 Ru3 C28 2_555 97.2(3) yes
C27 . Ru3 C28 2_555 114.5(3) yes
C27 2_555 Ru3 C28 2_555 65.5(3) yes
C28 . Ru3 C28 2_555 179.995 yes
Ru3 . C23 C24 . 71.9(3) yes
Ru3 . C23 C27 . 73.2(3) yes
C24 . C23 C27 . 108.3(5) yes
Ru3 . C23 C28 . 84.2(5) yes
C24 . C23 C28 . 109.6(8) yes
C27 . C23 C28 . 126.4(8) yes
Ru3 . C23 H231 . 120.8(5) no
C24 . C23 H231 . 125.8(7) no
C27 . C23 H231 . 125.8(7) no
C28 . C23 H231 . 37.5(5) no
Ru3 . C24 C23 . 68.4(3) yes
Ru3 . C24 C25 . 72.9(3) yes
C23 . C24 C25 . 105.6(5) yes
Ru3 . C24 H241 . 123.2(5) no
C23 . C24 H241 . 127.2(7) no
C25 . C24 H241 . 127.2(7) no
Ru3 . C25 C24 . 70.7(3) yes
Ru3 . C25 C26 . 71.5(3) yes
C24 . C25 C26 . 111.9(5) yes
Ru3 . C25 H251 . 125.3(4) no
C24 . C25 H251 . 124.0(6) no
C26 . C25 H251 . 124.0(6) no
Ru3 . C26 C25 . 70.7(3) yes
Ru3 . C26 C27 . 70.8(3) yes
C25 . C26 C27 . 107.1(5) yes
Ru3 . C26 H261 . 123.7(4) no
C25 . C26 H261 . 126.5(6) no
C27 . C26 H261 . 126.5(5) no
Ru3 . C27 C23 . 67.9(3) yes
Ru3 . C27 C26 . 71.9(3) yes
C23 . C27 C26 . 107.0(5) yes
Ru3 . C27 H271 . 125.3(4) no
C23 . C27 H271 . 126.5(6) no
C26 . C27 H271 . 126.5(7) no
Ru3 . C28 C23 . 61.7(4) yes
Ru3 . C28 H281 . 103.8(8) no
C23 . C28 H281 . 120.0(12) no
H231 . C28 H281 . 118.2(13) no
Ru3 . C28 H282 . 103.6(7) no
C23 . C28 H282 . 120.0(11) no
H231 . C28 H282 . 101.6(12) no
H281 . C28 H282 . 120.0(11) no
C29 . Ru4 C29 2_565 179.995 yes
C29 . Ru4 C30 . 40.0(4) yes
C29 2_565 Ru4 C30 . 140.0(4) yes
C29 . Ru4 C30 2_565 140.0(4) yes
C29 2_565 Ru4 C30 2_565 40.0(4) yes
C30 . Ru4 C30 2_565 179.995 yes
C29 . Ru4 C31 . 63.7(4) yes
C29 2_565 Ru4 C31 . 116.3(4) yes
C30 . Ru4 C31 . 37.1(4) yes
C30 2_565 Ru4 C31 . 142.9(4) yes
C29 . Ru4 C31 2_565 116.3(4) yes
C29 2_565 Ru4 C31 2_565 63.7(4) yes
C30 . Ru4 C31 2_565 142.9(4) yes
C30 2_565 Ru4 C31 2_565 37.1(4) yes
C31 . Ru4 C31 2_565 179.995 yes
C29 . Ru4 C32 . 63.2(3) yes
C29 2_565 Ru4 C32 . 116.8(3) yes
C30 . Ru4 C32 . 63.4(3) yes
C30 2_565 Ru4 C32 . 116.6(3) yes
C31 . Ru4 C32 . 37.8(2) yes
C29 . Ru4 C32 2_565 116.8(3) yes
C29 2_565 Ru4 C32 2_565 63.2(3) yes
C30 . Ru4 C32 2_565 116.6(3) yes
C30 2_565 Ru4 C32 2_565 63.4(3) yes
C31 . Ru4 C32 2_565 142.2(2) yes
C29 . Ru4 C33 . 38.4(2) yes
C29 2_565 Ru4 C33 . 141.6(2) yes
C30 . Ru4 C33 . 65.3(2) yes
C30 2_565 Ru4 C33 . 114.7(2) yes
C31 . Ru4 C33 . 63.5(3) yes
C29 . Ru4 C33 2_565 141.6(2) yes
C29 2_565 Ru4 C33 2_565 38.4(2) yes
C30 . Ru4 C33 2_565 114.7(2) yes
C30 2_565 Ru4 C33 2_565 65.3(2) yes
C31 . Ru4 C33 2_565 116.5(3) yes
C29 . Ru4 C34 . 28.6(4) yes
C29 2_565 Ru4 C34 . 151.4(4) yes
C30 . Ru4 C34 . 54.3(5) yes
C30 2_565 Ru4 C34 . 125.7(5) yes
C31 . Ru4 C34 . 87.7(5) yes
C29 . Ru4 C34 2_565 151.4(4) yes
C29 2_565 Ru4 C34 2_565 28.6(4) yes
C30 . Ru4 C34 2_565 125.7(5) yes
C30 2_565 Ru4 C34 2_565 54.3(5) yes
C31 . Ru4 C34 2_565 92.3(5) yes
C31 2_565 Ru4 C32 . 142.2(2) yes
C31 2_565 Ru4 C32 2_565 37.8(2) yes
C32 . Ru4 C32 2_565 179.995 yes
C31 2_565 Ru4 C33 . 116.5(3) yes
C32 . Ru4 C33 . 37.4(2) yes
C32 2_565 Ru4 C33 . 142.6(2) yes
C31 2_565 Ru4 C33 2_565 63.5(3) yes
C32 . Ru4 C33 2_565 142.6(2) yes
C32 2_565 Ru4 C33 2_565 37.4(2) yes
C33 . Ru4 C33 2_565 179.995 yes
C31 2_565 Ru4 C34 . 92.3(5) yes
C32 . Ru4 C34 . 91.6(4) yes
C32 2_565 Ru4 C34 . 88.4(4) yes
C33 . Ru4 C34 . 61.7(4) yes
C33 2_565 Ru4 C34 . 118.3(4) yes
C31 2_565 Ru4 C34 2_565 87.7(5) yes
C32 . Ru4 C34 2_565 88.4(4) yes
C32 2_565 Ru4 C34 2_565 91.6(4) yes
C33 . Ru4 C34 2_565 118.3(4) yes
C33 2_565 Ru4 C34 2_565 61.7(4) yes
C34 . Ru4 C34 2_565 179.995 yes
Ru4 . C29 C30 . 71.8(4) yes
Ru4 . C29 C33 . 73.8(3) yes
C30 . C29 C33 . 109.2(8) yes
Ru4 . C29 C34 . 82.9(6) yes
C30 . C29 C34 . 103.5(11) yes
C33 . C29 C34 . 130.7(12) yes
Ru4 . C30 C29 . 68.1(4) yes
Ru4 . C30 C31 . 72.3(4) yes
C29 . C30 C31 . 105.6(6) yes
Ru4 . C30 H301 . 124.0(5) no
C29 . C30 H301 . 127.2(11) no
C31 . C30 H301 . 127.2(11) no
Ru4 . C31 C30 . 70.6(4) yes
Ru4 . C31 C32 . 71.8(3) yes
C30 . C31 C32 . 109.8(8) yes
Ru4 . C31 H311 . 124.1(6) no
C30 . C31 H311 . 125.1(8) no
C32 . C31 H311 . 125.1(10) no
Ru4 . C32 C31 . 70.4(3) yes
Ru4 . C32 C33 . 70.9(3) yes
C31 . C32 C33 . 109.0(7) yes
Ru4 . C32 H321 . 124.8(4) no
C31 . C32 H321 . 125.5(8) no
C33 . C32 H321 . 125.5(6) no
Ru4 . C33 C29 . 67.8(3) yes
Ru4 . C33 C32 . 71.7(3) yes
C29 . C33 C32 . 106.2(6) yes
Ru4 . C33 H331 . 125.2(4) no
C29 . C33 H331 . 126.9(7) no
C32 . C33 H331 . 126.9(6) no
Ru4 . C34 C29 . 68.5(6) yes
Ru4 . C34 H341 . 100.1(7) no
C29 . C34 H341 . 120.0(17) no
H291 . C34 H341 . 88.8(13) no
Ru4 . C34 H342 . 101.0(7) no
C29 . C34 H342 . 120.0(14) no
H291 . C34 H342 . 117.9(14) no
H341 . C34 H342 . 120.0(14) no
O1 . S1 O2 . 114.8(2) yes
O1 . S1 O3 . 114.8(3) yes
O2 . S1 O3 . 115.3(3) yes
O1 . S1 C35 . 102.9(2) yes
O2 . S1 C35 . 103.3(2) yes
O3 . S1 C35 . 103.3(2) yes
S1 . C35 F1 . 111.8(3) yes
S1 . C35 F2 . 111.3(3) yes
F1 . C35 F2 . 107.9(4) yes
S1 . C35 F3 . 111.2(3) yes
F1 . C35 F3 . 106.8(4) yes
F2 . C35 F3 . 107.6(4) yes
O4 . S2 O5 . 114.7(2) yes
O4 . S2 O6 . 115.2(2) yes
O5 . S2 O6 . 114.9(3) yes
O4 . S2 C36 . 103.3(2) yes
O5 . S2 C36 . 103.0(2) yes
O6 . S2 C36 . 103.3(2) yes
S2 . C36 F4 . 112.3(4) yes
S2 . C36 F5 . 112.5(3) yes
F4 . C36 F5 . 107.2(4) yes
S2 . C36 F6 . 111.2(3) yes
F4 . C36 F6 . 106.8(4) yes
F5 . C36 F6 . 106.5(4) yes
O7 . S3 O8 . 115.0(2) yes
O7 . S3 O9 . 115.21(19) yes
O8 . S3 O9 . 114.2(2) yes
O7 . S3 C37 . 102.8(2) yes
O8 . S3 C37 . 103.3(2) yes
O9 . S3 C37 . 104.0(2) yes
S3 . C37 F7 . 112.9(3) yes
S3 . C37 F8 . 112.0(3) yes
F7 . C37 F8 . 106.5(4) yes
S3 . C37 F9 . 111.6(3) yes
F7 . C37 F9 . 106.9(4) yes
F8 . C37 F9 . 106.6(4) yes

loop_
_geom_bond_atom_site_label_1
_geom_bond_atom_site_label_2
_geom_bond_site_symmetry_2
_geom_bond_distance
_geom_bond_publ_flag
Ru1 C1 . 2.080(4) yes
Ru1 C2 . 2.177(4) yes
Ru1 C3 . 2.245(4) yes
Ru1 C4 . 2.235(4) yes
Ru1 C5 . 2.175(4) yes
Ru1 C6 . 2.272(4) yes
Ru1 C7 . 2.194(5) yes
Ru1 C8 . 2.180(5) yes
Ru1 C9 . 2.187(4) yes
Ru1 C10 . 2.195(4) yes
Ru1 C11 . 2.215(4) yes
C1 C2 . 1.458(6) yes
C1 C5 . 1.459(6) yes
C1 C6 . 1.405(6) yes
C2 C3 . 1.413(7) yes
C2 H21 . 1.000(4) no
C3 C4 . 1.429(6) yes
C3 H31 . 1.000(5) no
C4 C5 . 1.412(6) yes
C4 H41 . 1.000(5) no
C5 H51 . 1.000(4) no
C6 H61 . 1.000(5) no
C6 H62 . 1.000(5) no
C7 C8 . 1.414(8) yes
C7 C11 . 1.417(7) yes
C7 H71 . 1.000(5) no
C8 C9 . 1.411(8) yes
C8 H81 . 1.000(5) no
C9 C10 . 1.425(7) yes
C9 H91 . 1.000(5) no
C10 C11 . 1.421(7) yes
C10 H101 . 1.000(5) no
C11 H111 . 1.000(4) no
Ru2 C12 . 2.077(5) yes
Ru2 C13 . 2.162(4) yes
Ru2 C14 . 2.222(5) yes
Ru2 C15 . 2.243(6) yes
Ru2 C16 . 2.165(5) yes
Ru2 C17 . 2.282(7) yes
Ru2 C18 . 2.158(5) yes
Ru2 C19 . 2.173(5) yes
Ru2 C20 . 2.176(6) yes
Ru2 C21 . 2.181(5) yes
Ru2 C22 . 2.177(5) yes
C12 C13 . 1.450(9) yes
C12 C16 . 1.38(1) yes
C12 C17 . 1.27(1) yes
C13 C14 . 1.451(9) yes
C13 H131 . 1.000(6) no
C14 C15 . 1.375(9) yes
C14 H141 . 1.000(6) no
C15 C16 . 1.457(9) yes
C15 H151 . 1.000(6) no
C16 H161 . 1.000(6) no
C17 H171 . 1.000(11) no
C17 H172 . 1.00(1) no
C18 C19 . 1.509(13) yes
C18 C22 . 1.428(9) yes
C18 H181 . 1.000(7) no
C19 C20 . 1.335(12) yes
C19 H191 . 1.000(6) no
C20 C21 . 1.32(1) yes
C20 H201 . 1.000(8) no
C21 C22 . 1.385(8) yes
C21 H211 . 1.000(7) no
C22 H221 . 1.000(5) no
Ru3 C23 . 2.121(5) yes
Ru3 C23 2_555 2.121(5) yes
Ru3 C24 . 2.168(6) yes
Ru3 C24 2_555 2.168(6) yes
Ru3 C25 . 2.195(5) yes
Ru3 C25 2_555 2.195(5) yes
Ru3 C26 . 2.206(5) yes
Ru3 C26 2_555 2.206(5) yes
Ru3 C27 . 2.192(5) yes
Ru3 C27 2_555 2.192(5) yes
Ru3 C28 . 2.40(1) yes
Ru3 C28 2_555 2.40(1) yes
C23 C24 . 1.456(9) yes
C23 C27 . 1.439(9) yes
C23 C28 . 1.348(13) yes
C24 C25 . 1.365(9) yes
C24 H241 . 1.000(6) no
C25 C26 . 1.423(7) yes
C25 H251 . 1.000(5) no
C26 C27 . 1.407(8) yes
C26 H261 . 1.000(6) no
C27 H271 . 1.000(6) no
C28 H281 . 1.000(12) no
C28 H282 . 1.000(13) no
Ru4 C29 . 2.111(6) yes
Ru4 C29 2_565 2.111(6) yes
Ru4 C30 . 2.162(6) yes
Ru4 C30 2_565 2.162(6) yes
Ru4 C31 . 2.183(6) yes
Ru4 C31 2_565 2.183(6) yes
Ru4 C32 . 2.201(5) yes
Ru4 C32 2_565 2.201(5) yes
Ru4 C33 . 2.190(4) yes
Ru4 C33 2_565 2.190(4) yes
Ru4 C34 . 2.251(9) yes
Ru4 C34 2_565 2.251(9) yes
C29 C30 . 1.463(14) yes
C29 C33 . 1.417(8) yes
C29 C34 . 1.087(14) yes
C30 C31 . 1.382(14) yes
C30 H301 . 1.000(7) no
C31 C32 . 1.420(9) yes
C31 H311 . 1.00(1) no
C32 C33 . 1.408(9) yes
C32 H321 . 1.000(7) no
C33 H331 . 1.000(6) no
C34 H341 . 1.000(14) no
C34 H342 . 1.000(16) no
O1 S1 . 1.436(4) yes
O2 S1 . 1.428(4) yes
O3 S1 . 1.441(4) yes
S1 C35 . 1.825(5) yes
C35 F1 . 1.329(6) yes
C35 F2 . 1.325(5) yes
C35 F3 . 1.346(6) yes
O4 S2 . 1.432(3) yes
O5 S2 . 1.441(4) yes
O6 S2 . 1.426(4) yes
S2 C36 . 1.819(5) yes
C36 F4 . 1.332(6) yes
C36 F5 . 1.331(6) yes
C36 F6 . 1.336(6) yes
O7 S3 . 1.443(3) yes
O8 S3 . 1.447(3) yes
O9 S3 . 1.436(3) yes
S3 C37 . 1.813(5) yes
C37 F7 . 1.333(5) yes
C37 F8 . 1.339(5) yes
C37 F9 . 1.331(5) yes
